data_2235020
loop_
_publ_author_name
'Sun, Na-Bo'
'Jin, Jian-Zhong'
'Ke, Wei'

_publ_section_title
;
 2,5-Bis[(3-chlorobenzyl)sulfanyl]-1,3,4-thiadiazole
;
_journal_coeditor_code HB6758
_journal_issue 6
_journal_name_full 'Acta Crystallographica Section E'
_journal_page_first o1620
_journal_paper_doi 10.1107/S1600536812019150
_journal_volume 68
_journal_year 2012
_chemical_formula_iupac 'C16 H12 Cl2 N2 S3'
_chemical_formula_moiety 'C16 H12 Cl2 N2 S3'
_chemical_formula_sum 'C16 H12 Cl2 N2 S3'
_chemical_formula_weight 399.36
_chemical_name_systematic
;
2,5-Bis[(3-chlorobenzyl)sulfanyl]-1,3,4-thiadiazole
;
_space_group_IT_number 15
_symmetry_cell_setting monoclinic
_symmetry_space_group_name_Hall '-C 2yc'
_symmetry_space_group_name_H-M 'C 1 2/c 1'
_atom_sites_solution_hydrogens geom
_atom_sites_solution_primary direct
_atom_sites_solution_secondary difmap
_audit_creation_method SHELXL-97
_cell_angle_alpha 90.00
_cell_angle_beta 92.56(3)
_cell_angle_gamma 90.00
_cell_formula_units_Z 4
_cell_length_a 17.200(3)
_cell_length_b 5.6604(11)
_cell_length_c 17.524(4)
_cell_measurement_reflns_used 2634
_cell_measurement_temperature 113(2)
_cell_measurement_theta_max 27.880
_cell_measurement_theta_min 3.247
_cell_volume 1704.4(6)
_computing_cell_refinement 'CrystalClear (Rigaku/MSC, 2005)'
_computing_data_collection 'CrystalClear (Rigaku/MSC, 2005)'
_computing_data_reduction 'CrystalClear (Rigaku/MSC, 2005)'
_computing_molecular_graphics 'SHELXTL (Sheldrick, 2008)'
_computing_publication_material 'SHELXTL (Sheldrick, 2008)'
_computing_structure_refinement 'SHELXL97 (Sheldrick, 2008)'
_computing_structure_solution 'SHELXS97 (Sheldrick, 2008)'
_diffrn_ambient_temperature 113(2)
_diffrn_measured_fraction_theta_full 0.989
_diffrn_measured_fraction_theta_max 0.989
_diffrn_measurement_device_type 'Rigaku Saturn CCD'
_diffrn_measurement_method '\w scans'
_diffrn_radiation_monochromator confocal
_diffrn_radiation_source 'rotating anode'
_diffrn_radiation_type MoK\a
_diffrn_radiation_wavelength 0.71073
_diffrn_reflns_av_R_equivalents 0.0283
_diffrn_reflns_av_sigmaI/netI 0.0276
_diffrn_reflns_limit_h_max 20
_diffrn_reflns_limit_h_min -20
_diffrn_reflns_limit_k_max 6
_diffrn_reflns_limit_k_min -6
_diffrn_reflns_limit_l_max 20
_diffrn_reflns_limit_l_min -14
_diffrn_reflns_number 5343
_diffrn_reflns_theta_full 25.01
_diffrn_reflns_theta_max 25.01
_diffrn_reflns_theta_min 3.25
_diffrn_standards_decay_% 0
_diffrn_standards_interval_count 0
_diffrn_standards_interval_time 0
_diffrn_standards_number 0
_exptl_absorpt_coefficient_mu 0.747
_exptl_absorpt_correction_T_max 0.9566
_exptl_absorpt_correction_T_min 0.9157
_exptl_absorpt_correction_type multi-scan
_exptl_absorpt_process_details '(CrystalClear; Rigaku/MSC, 2005)'
_exptl_crystal_colour colorless
_exptl_crystal_density_diffrn 1.556
_exptl_crystal_density_method 'not measured'
_exptl_crystal_description block
_exptl_crystal_F_000 816
_exptl_crystal_size_max 0.12
_exptl_crystal_size_mid 0.10
_exptl_crystal_size_min 0.06
_refine_diff_density_max 0.246
_refine_diff_density_min -0.216
_refine_ls_extinction_method none
_refine_ls_goodness_of_fit_ref 1.171
_refine_ls_hydrogen_treatment constr
_refine_ls_matrix_type full
_refine_ls_number_parameters 105
_refine_ls_number_reflns 1491
_refine_ls_number_restraints 0
_refine_ls_restrained_S_all 1.171
_refine_ls_R_factor_all 0.0262
_refine_ls_R_factor_gt 0.0239
_refine_ls_shift/su_max 0.001
_refine_ls_shift/su_mean 0.000
_refine_ls_structure_factor_coef Fsqd
_refine_ls_weighting_details 'calc w=1/[\s^2^(Fo^2^)+(0.0254P)^2^+1.1171P] where P=(Fo^2^+2Fc^2^)/3'
_refine_ls_weighting_scheme calc
_refine_ls_wR_factor_gt 0.0618
_refine_ls_wR_factor_ref 0.0633
_reflns_number_gt 1382
_reflns_number_total 1491
_reflns_threshold_expression I>2\s(I)
_cod_data_source_file hb6758.cif
_cod_data_source_block I
_cod_original_sg_symbol_H-M 'C 2/c'
_cod_database_code 2235020
_cod_database_fobs_code 2235020

loop_
_symmetry_equiv_pos_as_xyz
'x, y, z'
'-x, y, -z+1/2'
'x+1/2, y+1/2, z'
'-x+1/2, y+1/2, -z+1/2'
'-x, -y, -z'
'x, -y, z-1/2'
'-x+1/2, -y+1/2, -z'
'x+1/2, -y+1/2, z-1/2'

loop_
_atom_site_type_symbol
_atom_site_label
_atom_site_fract_x
_atom_site_fract_y
_atom_site_fract_z
_atom_site_U_iso_or_equiv
_atom_site_adp_type
_atom_site_calc_flag
_atom_site_refinement_flags
_atom_site_occupancy
_atom_site_symmetry_multiplicity
S S1 0.03445(2) -0.05340(7) 0.41412(2) 0.01769(13) Uani d . 1 1
S S2 0.0000 0.13382(10) 0.2500 0.01979(16) Uani d S 1 2
Cl Cl1 0.36343(2) -0.14225(8) 0.42335(3) 0.03039(14) Uani d . 1 1
N N1 0.01164(7) -0.3031(2) 0.28829(7) 0.0161(3) Uani d . 1 1
C C1 0.22023(9) 0.0583(3) 0.41728(9) 0.0198(3) Uani d . 1 1
H H1 0.2061 -0.0599 0.4508 0.024 Uiso calc R 1 1
C C2 0.29495(9) 0.0682(3) 0.39189(9) 0.0206(4) Uani d . 1 1
C C3 0.31795(9) 0.2422(3) 0.34242(9) 0.0255(4) Uani d . 1 1
H H3 0.3687 0.2464 0.3263 0.031 Uiso calc R 1 1
C C4 0.26429(10) 0.4097(3) 0.31736(10) 0.0284(4) Uani d . 1 1
H H4 0.2789 0.5278 0.2840 0.034 Uiso calc R 1 1
C C5 0.18844(10) 0.4023(3) 0.34188(9) 0.0232(4) Uani d . 1 1
H H5 0.1525 0.5150 0.3245 0.028 Uiso calc R 1 1
C C6 0.16605(9) 0.2277(3) 0.39205(8) 0.0171(3) Uani d . 1 1
C C7 0.08449(9) 0.2289(3) 0.42062(9) 0.0190(3) Uani d . 1 1
H H7A 0.0540 0.3448 0.3916 0.023 Uiso calc R 1 1
H H7B 0.0869 0.2793 0.4736 0.023 Uiso calc R 1 1
C C8 0.01873(8) -0.0905(3) 0.31589(8) 0.0136(3) Uani d . 1 1

loop_
_atom_site_aniso_label
_atom_site_aniso_U_11
_atom_site_aniso_U_22
_atom_site_aniso_U_33
_atom_site_aniso_U_12
_atom_site_aniso_U_13
_atom_site_aniso_U_23
S1 0.0171(2) 0.0229(2) 0.0129(2) -0.00199(16) -0.00114(15) 0.00075(15)
S2 0.0314(3) 0.0127(3) 0.0149(3) 0.000 -0.0042(2) 0.000
Cl1 0.0197(2) 0.0303(3) 0.0404(3) 0.00735(18) -0.00680(18) 0.00062(19)
N1 0.0158(6) 0.0171(7) 0.0153(6) -0.0004(6) 0.0002(5) 0.0007(5)
C1 0.0191(8) 0.0213(8) 0.0187(8) -0.0008(7) -0.0024(6) -0.0009(7)
C2 0.0169(8) 0.0213(8) 0.0230(8) 0.0029(7) -0.0063(6) -0.0050(7)
C3 0.0143(8) 0.0314(10) 0.0308(9) -0.0037(7) 0.0006(7) -0.0027(8)
C4 0.0230(10) 0.0274(10) 0.0348(10) -0.0044(8) 0.0018(7) 0.0074(8)
C5 0.0198(9) 0.0204(9) 0.0289(9) 0.0020(7) -0.0031(7) 0.0004(7)
C6 0.0153(8) 0.0201(8) 0.0156(7) -0.0020(7) -0.0030(6) -0.0070(6)
C7 0.0166(8) 0.0214(8) 0.0190(8) -0.0002(7) -0.0009(6) -0.0061(7)
C8 0.0096(7) 0.0164(8) 0.0149(8) 0.0001(6) 0.0006(6) 0.0018(6)

loop_
_atom_type_symbol
_atom_type_description
_atom_type_scat_dispersion_real
_atom_type_scat_dispersion_imag
_atom_type_scat_source
C C 0.0033 0.0016 'International Tables Vol C Tables 4.2.6.8 and 6.1.1.4'
H H 0.0000 0.0000 'International Tables Vol C Tables 4.2.6.8 and 6.1.1.4'
N N 0.0061 0.0033 'International Tables Vol C Tables 4.2.6.8 and 6.1.1.4'
S S 0.1246 0.1234 'International Tables Vol C Tables 4.2.6.8 and 6.1.1.4'
Cl Cl 0.1484 0.1585 'International Tables Vol C Tables 4.2.6.8 and 6.1.1.4'

loop_
_geom_angle_atom_site_label_1
_geom_angle_atom_site_label_2
_geom_angle_atom_site_label_3
_geom_angle_site_symmetry_1
_geom_angle_site_symmetry_3
_geom_angle
C8 S1 C7 . . 102.72(7)
C8 S2 C8 2 . 86.03(10)
C8 N1 N1 . 2 112.28(8)
C2 C1 C6 . . 119.25(15)
C2 C1 H1 . . 120.4
C6 C1 H1 . . 120.4
C1 C2 C3 . . 121.89(15)
C1 C2 Cl1 . . 119.68(13)
C3 C2 Cl1 . . 118.43(13)
C4 C3 C2 . . 118.87(15)
C4 C3 H3 . . 120.6
C2 C3 H3 . . 120.6
C3 C4 C5 . . 120.22(16)
C3 C4 H4 . . 119.9
C5 C4 H4 . . 119.9
C6 C5 C4 . . 120.47(16)
C6 C5 H5 . . 119.8
C4 C5 H5 . . 119.8
C5 C6 C1 . . 119.31(15)
C5 C6 C7 . . 119.64(15)
C1 C6 C7 . . 121.02(14)
C6 C7 S1 . . 114.82(11)
C6 C7 H7A . . 108.6
S1 C7 H7A . . 108.6
C6 C7 H7B . . 108.6
S1 C7 H7B . . 108.6
H7A C7 H7B . . 107.5
N1 C8 S2 . . 114.69(11)
N1 C8 S1 . . 119.12(11)
S2 C8 S1 . . 125.76(9)

loop_
_geom_bond_atom_site_label_1
_geom_bond_atom_site_label_2
_geom_bond_site_symmetry_2
_geom_bond_distance
S1 C8 . 1.7432(15)
S1 C7 . 1.8161(17)
S2 C8 2 1.7367(15)
S2 C8 . 1.7368(15)
Cl1 C2 . 1.7471(17)
N1 C8 . 1.301(2)
N1 N1 2 1.383(2)
C1 C2 . 1.380(2)
C1 C6 . 1.395(2)
C1 H1 . 0.9300
C2 C3 . 1.382(2)
C3 C4 . 1.381(2)
C3 H3 . 0.9300
C4 C5 . 1.392(2)
C4 H4 . 0.9300
C5 C6 . 1.389(2)
C5 H5 . 0.9300
C6 C7 . 1.511(2)
C7 H7A . 0.9700
C7 H7B . 0.9700

loop_
_geom_hbond_atom_site_label_D
_geom_hbond_atom_site_label_H
_geom_hbond_atom_site_label_A
_geom_hbond_site_symmetry_A
_geom_hbond_distance_DH
_geom_hbond_distance_HA
_geom_hbond_distance_DA
_geom_hbond_angle_DHA
C3 H3 N1 3_555 0.93 2.59 3.514(2) 172

loop_
_geom_torsion_atom_site_label_1
_geom_torsion_atom_site_label_2
_geom_torsion_atom_site_label_3
_geom_torsion_atom_site_label_4
_geom_torsion_site_symmetry_1
_geom_torsion
C6 C1 C2 C3 . 0.4(2)
C6 C1 C2 Cl1 . 179.77(12)
C1 C2 C3 C4 . -0.5(3)
Cl1 C2 C3 C4 . -179.85(13)
C2 C3 C4 C5 . 0.1(3)
C3 C4 C5 C6 . 0.4(3)
C4 C5 C6 C1 . -0.5(2)
C4 C5 C6 C7 . 177.37(15)
C2 C1 C6 C5 . 0.1(2)
C2 C1 C6 C7 . -177.73(14)
C5 C6 C7 S1 . 131.52(14)
C1 C6 C7 S1 . -50.67(18)
C8 S1 C7 C6 . -69.17(13)
N1 N1 C8 S2 2 -1.62(19)
N1 N1 C8 S1 2 171.24(12)
C8 S2 C8 N1 2 0.62(7)
C8 S2 C8 S1 2 -171.70(14)
C7 S1 C8 N1 . 154.09(12)
C7 S1 C8 S2 . -33.91(11)
